data_1554636
loop_
_publ_author_name
'Qu, Lang'
'Li, Chunbo'
'Shen, Guangyu'
'Gou, Fei'
'Song, Jintong'
'Wang, Man'
'Xu, Xuemei'
'Zhou, Xiangge'
'Xiang, Haifeng'

_publ_section_title
;
 Syntheses, crystal structures, chirality and aggregation-induced
 phosphorescence of stacked binuclear platinum(ii) complexes with bridging
 Salen ligands
;
_journal_issue 6
_journal_name_full 'Materials Chemistry Frontiers'
_journal_page_first 1199
_journal_paper_doi 10.1039/C9QM00105K
_journal_volume 3
_journal_year 2019
_chemical_formula_moiety 'C42 H36 N4 O2 Pt2'
_chemical_formula_sum 'C42 H36 N4 O2 Pt2'
_chemical_formula_weight 1018.93
_space_group_crystal_system monoclinic
_space_group_IT_number 14
_space_group_name_Hall '-P 2ybc'
_space_group_name_H-M_alt 'P 1 21/c 1'
_atom_sites_solution_hydrogens geom
_atom_sites_solution_primary direct
_audit_creation_date 2016-09-26
_audit_creation_method
;
Olex2 1.2
(compiled 2016.09.09 svn.r3337 for OlexSys, GUI svn.r5227)
;
_audit_update_record
;
2017-12-07 deposited with the CCDC.	2019-04-18 downloaded from the CCDC.
;
_cell_angle_alpha 90
_cell_angle_beta 97.615(2)
_cell_angle_gamma 90
_cell_formula_units_Z 4
_cell_length_a 11.7680(3)
_cell_length_b 17.4213(5)
_cell_length_c 17.5279(5)
_cell_measurement_reflns_used 8037
_cell_measurement_temperature 294.56(10)
_cell_measurement_theta_max 27.6430
_cell_measurement_theta_min 3.5900
_cell_volume 3561.77(17)
_computing_cell_refinement
;
CrysAlisPro, Agilent Technologies,
Version 1.171.37.35 (release 13-08-2014 CrysAlis171 .NET)
(compiled Aug 13 2014,18:06:01)
;
_computing_data_collection
;
CrysAlisPro, Agilent Technologies,
Version 1.171.37.35 (release 13-08-2014 CrysAlis171 .NET)
(compiled Aug 13 2014,18:06:01)
;
_computing_data_reduction
;
CrysAlisPro, Agilent Technologies,
Version 1.171.37.35 (release 13-08-2014 CrysAlis171 .NET)
(compiled Aug 13 2014,18:06:01)
;
_computing_molecular_graphics 'Olex2 (Dolomanov et al., 2009)'
_computing_publication_material 'Olex2 (Dolomanov et al., 2009)'
_computing_structure_refinement 'ShelXL (Sheldrick, 2015)'
_computing_structure_solution 'ShelXT (Sheldrick, 2015)'
_diffrn_ambient_environment air
_diffrn_ambient_temperature 294.56(10)
_diffrn_detector 'CCD plate'
_diffrn_detector_area_resol_mean 15.9595
_diffrn_detector_type EosS2
_diffrn_measured_fraction_theta_full 0.998
_diffrn_measured_fraction_theta_max 0.909
_diffrn_measurement_details
;
#__ type_ start__ end____ width___ exp.time_
  1 omega  -11.00  103.00   1.0000    8.0200
omega____ theta____ kappa____ phi______ frames
    -       26.8306   57.0000 -180.0000 114

#__ type_ start__ end____ width___ exp.time_
  2 omega  -49.00   65.00   1.0000    8.0200
omega____ theta____ kappa____ phi______ frames
    -       26.8306  -57.0000   30.0000 114

#__ type_ start__ end____ width___ exp.time_
  3 omega  -58.00   70.00   1.0000    8.0200
omega____ theta____ kappa____ phi______ frames
    -       26.8306  -77.0000  -60.0000 128

#__ type_ start__ end____ width___ exp.time_
  4 omega  -11.00  103.00   1.0000    8.0200
omega____ theta____ kappa____ phi______ frames
    -       26.8306   57.0000   30.0000 114
;
_diffrn_measurement_device 'four-circle diffractometer'
_diffrn_measurement_device_type 'New Gemini, Dual, Cu at zero, EosS2'
_diffrn_measurement_method '\w scans'
_diffrn_orient_matrix_UB_11 -0.0353838000
_diffrn_orient_matrix_UB_12 0.0053065000
_diffrn_orient_matrix_UB_13 0.0293424000
_diffrn_orient_matrix_UB_21 -0.0196555000
_diffrn_orient_matrix_UB_22 0.0353674000
_diffrn_orient_matrix_UB_23 -0.0169608000
_diffrn_orient_matrix_UB_31 -0.0454211000
_diffrn_orient_matrix_UB_32 -0.0194381000
_diffrn_orient_matrix_UB_33 -0.0227427000
_diffrn_radiation_monochromator graphite
_diffrn_radiation_probe x-ray
_diffrn_radiation_type MoK\a
_diffrn_radiation_wavelength 0.71073
_diffrn_reflns_av_R_equivalents 0.0517
_diffrn_reflns_av_unetI/netI 0.0508
_diffrn_reflns_Laue_measured_fraction_full 0.998
_diffrn_reflns_Laue_measured_fraction_max 0.909
_diffrn_reflns_limit_h_max 15
_diffrn_reflns_limit_h_min -15
_diffrn_reflns_limit_k_max 18
_diffrn_reflns_limit_k_min -22
_diffrn_reflns_limit_l_max 22
_diffrn_reflns_limit_l_min -19
_diffrn_reflns_number 24508
_diffrn_reflns_point_group_measured_fraction_full 0.998
_diffrn_reflns_point_group_measured_fraction_max 0.909
_diffrn_reflns_theta_full 25.242
_diffrn_reflns_theta_max 28.037
_diffrn_reflns_theta_min 3.317
_diffrn_source 'Enhance (Mo) X-ray Source'
_exptl_absorpt_coefficient_mu 7.889
_exptl_absorpt_correction_T_max 1.00000
_exptl_absorpt_correction_T_min 0.31598
_exptl_absorpt_correction_type multi-scan
_exptl_absorpt_process_details
;
CrysAlisPro, Agilent Technologies,
Version 1.171.37.35 (release 13-08-2014 CrysAlis171 .NET)
(compiled Aug 13 2014,18:06:01)
Empirical absorption correction using spherical harmonics,
 implemented in SCALE3 ABSPACK scaling algorithm.
;
_exptl_crystal_colour 'clear orangish orange'
_exptl_crystal_colour_lustre clear
_exptl_crystal_colour_modifier orangish
_exptl_crystal_colour_primary orange
_exptl_crystal_density_diffrn 1.900
_exptl_crystal_description block
_exptl_crystal_F_000 1952
_exptl_crystal_size_max 0.45
_exptl_crystal_size_mid 0.4
_exptl_crystal_size_min 0.3
_refine_diff_density_max 0.965
_refine_diff_density_min -2.292
_refine_diff_density_rms 0.183
_refine_ls_extinction_method none
_refine_ls_goodness_of_fit_ref 1.040
_refine_ls_hydrogen_treatment constr
_refine_ls_matrix_type full
_refine_ls_number_parameters 451
_refine_ls_number_reflns 7845
_refine_ls_number_restraints 0
_refine_ls_restrained_S_all 1.040
_refine_ls_R_factor_all 0.0530
_refine_ls_R_factor_gt 0.0378
_refine_ls_shift/su_max 0.001
_refine_ls_shift/su_mean 0.000
_refine_ls_structure_factor_coef Fsqd
_refine_ls_weighting_details 'w=1/[\s^2^(Fo^2^)+(0.0450P)^2^] where P=(Fo^2^+2Fc^2^)/3'
_refine_ls_weighting_scheme calc
_refine_ls_wR_factor_gt 0.0851
_refine_ls_wR_factor_ref 0.0945
_reflns_Friedel_coverage 0.000
_reflns_number_gt 6284
_reflns_number_total 7845
_reflns_threshold_expression 'I > 2\s(I)'
_cod_data_source_file c9qm00105k2.cif
_cod_data_source_block zxg-gf-c1
_cod_original_cell_volume 3561.78(17)
_cod_database_code 1554636
_shelx_space_group_comment
;
The symmetry employed for this shelxl refinement is uniquely defined
by the following loop, which should always be used as a source of
symmetry information in preference to the above space-group names.
They are only intended as comments.
;
_reflns_odcompleteness_completeness 99.64
_reflns_odcompleteness_iscentric 1
_reflns_odcompleteness_theta 26.32
_olex2_refinement_description
;
1. Fixed Uiso
 At 1.2 times of:
  All C(H) groups, All C(H,H) groups
2.a Ternary CH refined with riding coordinates:
 C00D(H00D), C00F(H00F)
2.b Secondary CH2 refined with riding coordinates:
 C00U(H00A,H00B), C010(H01A,H01B), C018(H01C,H01D), C019(H01E,H01F)
2.c Aromatic/amide H refined with riding coordinates:
 C009(H009), C00C(H00C), C00K(H00K), C00M(H00M), C00N(H00N), C00P(H00P),
 C00Q(H00Q), C00R(H00R), C00S(H00S), C00V(H00V), C00W(H00W), C00X(H00X),
 C00Y(H00Y), C00Z(H00Z), C011(H011), C012(H012), C013(H013), C014(H014),
 C015(H015), C016(H016), C017(H017), C01A(H01G), C01B(H01H), C01C(H01I),
 C01D(H01J), C01E(H01K)
;
_shelx_shelxl_version_number 2014/7
_olex2_date_sample_data_collection 2016-09-26
_olex2_submission_special_instructions 'No special instructions were received'

loop_
_space_group_symop_operation_xyz
'x, y, z'
'-x, y+1/2, -z+1/2'
'-x, -y, -z'
'x, -y-1/2, z-1/2'

loop_
_atom_site_label
_atom_site_type_symbol
_atom_site_fract_x
_atom_site_fract_y
_atom_site_fract_z
_atom_site_U_iso_or_equiv
_atom_site_adp_type
_atom_site_occupancy
_atom_site_site_symmetry_order
_atom_site_calc_flag
_atom_site_refinement_flags_posn
Pt01 Pt 0.22000(2) 0.29961(2) 0.29244(2) 0.03405(8) Uani 1 1 d .
Pt02 Pt 0.29948(2) 0.52383(2) 0.29814(2) 0.03683(8) Uani 1 1 d .
O003 O 0.1570(4) 0.3641(2) 0.1975(2) 0.0445(10) Uani 1 1 d .
N004 N 0.3399(4) 0.4568(3) 0.3914(3) 0.0347(11) Uani 1 1 d .
O005 O 0.4107(4) 0.4634(3) 0.2379(3) 0.0558(12) Uani 1 1 d .
N006 N 0.1370(4) 0.3658(3) 0.3608(3) 0.0343(11) Uani 1 1 d .
N007 N 0.3280(4) 0.2476(3) 0.2290(3) 0.0411(12) Uani 1 1 d .
N008 N 0.2354(4) 0.5787(3) 0.2004(3) 0.0479(14) Uani 1 1 d .
C009 C 0.4221(5) 0.4054(4) 0.3962(4) 0.0429(15) Uani 1 1 d .
H009 H 0.4282 0.3740 0.4395 0.052 Uiso 1 1 calc R
C00A C 0.0678(4) 0.4092(3) 0.1928(3) 0.0349(13) Uani 1 1 d .
C00B C 0.2783(5) 0.2166(4) 0.3660(4) 0.0408(14) Uani 1 1 d .
C00C C 0.0565(5) 0.4139(3) 0.3342(3) 0.0409(14) Uani 1 1 d .
H00C H 0.0238 0.4413 0.3713 0.049 Uiso 1 1 calc R
C00D C 0.1884(5) 0.3777(3) 0.4421(3) 0.0369(13) Uani 1 1 d .
H00D H 0.2405 0.3346 0.4564 0.044 Uiso 1 1 calc R
C00E C 0.2087(4) 0.6052(3) 0.3427(3) 0.0379(13) Uani 1 1 d .
C00F C 0.2605(5) 0.4514(3) 0.4499(3) 0.0351(13) Uani 1 1 d .
H00F H 0.2068 0.4944 0.4407 0.042 Uiso 1 1 calc R
C00G C 0.3632(5) 0.1700(4) 0.3395(4) 0.0456(15) Uani 1 1 d .
C00H C 0.0112(5) 0.4307(4) 0.2560(3) 0.0379(13) Uani 1 1 d .
C00I C 0.4944(5) 0.4201(4) 0.2700(4) 0.0532(18) Uani 1 1 d .
C00J C 0.3946(5) 0.1904(4) 0.2642(4) 0.0448(16) Uani 1 1 d .
C00K C 0.0242(5) 0.4400(4) 0.1203(3) 0.0436(15) Uani 1 1 d .
H00K H 0.0593 0.4267 0.0776 0.052 Uiso 1 1 calc R
C00L C 0.5032(5) 0.3909(4) 0.3444(4) 0.0512(17) Uani 1 1 d .
C00M C 0.3470(6) 0.2742(4) 0.1603(4) 0.0503(16) Uani 1 1 d .
H00M H 0.3015 0.3138 0.1376 0.060 Uiso 1 1 calc R
C00N C 0.2162(5) 0.6323(4) 0.4177(4) 0.0454(15) Uani 1 1 d .
H00N H 0.2640 0.6066 0.4559 0.055 Uiso 1 1 calc R
C00O C 0.1396(5) 0.6493(4) 0.2864(4) 0.0488(16) Uani 1 1 d .
C00P C 0.1558(7) 0.6959(4) 0.4386(5) 0.061(2) Uani 1 1 d .
H00P H 0.1636 0.7128 0.4894 0.073 Uiso 1 1 calc R
C00Q C -0.0815(6) 0.4824(4) 0.2445(4) 0.0550(19) Uani 1 1 d .
H00Q H -0.1164 0.4979 0.2865 0.066 Uiso 1 1 calc R
C00R C -0.1213(6) 0.5102(4) 0.1734(4) 0.0585(19) Uani 1 1 d .
H00R H -0.1838 0.5434 0.1669 0.070 Uiso 1 1 calc R
C00S C 0.4781(6) 0.1584(5) 0.2271(5) 0.068(2) Uani 1 1 d .
H00S H 0.5214 0.1178 0.2498 0.082 Uiso 1 1 calc R
C00T C 0.1504(6) 0.6305(4) 0.2080(4) 0.0504(17) Uani 1 1 d .
C00U C 0.1002(6) 0.3794(4) 0.4998(3) 0.0507(17) Uani 1 1 d .
H00A H 0.0464 0.4210 0.4867 0.061 Uiso 1 1 calc R
H00B H 0.0576 0.3316 0.4967 0.061 Uiso 1 1 calc R
C00V C 0.0768(6) 0.7117(4) 0.3080(5) 0.061(2) Uani 1 1 d .
H00V H 0.0294 0.7387 0.2705 0.073 Uiso 1 1 calc R
C00W C 0.2390(6) 0.1925(4) 0.4333(4) 0.0482(16) Uani 1 1 d .
H00W H 0.1792 0.2191 0.4511 0.058 Uiso 1 1 calc R
C00X C 0.4988(6) 0.1855(5) 0.1569(5) 0.069(2) Uani 1 1 d .
H00X H 0.5573 0.1643 0.1328 0.083 Uiso 1 1 calc R
C00Y C -0.0677(6) 0.4887(4) 0.1108(4) 0.0506(17) Uani 1 1 d .
H00Y H -0.0945 0.5075 0.0620 0.061 Uiso 1 1 calc R
C00Z C 0.2870(7) 0.1289(4) 0.4753(4) 0.0591(19) Uani 1 1 d .
H00Z H 0.2599 0.1148 0.5208 0.071 Uiso 1 1 calc R
C010 C 0.3201(6) 0.4598(4) 0.5319(3) 0.0523(17) Uani 1 1 d .
H01A H 0.3724 0.4171 0.5440 0.063 Uiso 1 1 calc R
H01B H 0.3646 0.5068 0.5363 0.063 Uiso 1 1 calc R
C011 C 0.4126(6) 0.1076(4) 0.3819(5) 0.066(2) Uani 1 1 d .
H011 H 0.4714 0.0797 0.3644 0.080 Uiso 1 1 calc R
C012 C 0.2640(7) 0.5596(5) 0.1306(4) 0.067(2) Uani 1 1 d .
H012 H 0.3218 0.5241 0.1263 0.080 Uiso 1 1 calc R
C013 C 0.0837(7) 0.7334(5) 0.3818(5) 0.073(2) Uani 1 1 d .
H013 H 0.0393 0.7742 0.3950 0.088 Uiso 1 1 calc R
C014 C 0.4327(6) 0.2442(5) 0.1220(4) 0.066(2) Uani 1 1 d .
H014 H 0.4452 0.2631 0.0742 0.079 Uiso 1 1 calc R
C015 C 0.0886(7) 0.6636(5) 0.1429(4) 0.067(2) Uani 1 1 d .
H015 H 0.0300 0.6985 0.1477 0.081 Uiso 1 1 calc R
C016 C 0.3731(7) 0.0878(5) 0.4497(5) 0.072(2) Uani 1 1 d .
H016 H 0.4053 0.0464 0.4782 0.087 Uiso 1 1 calc R
C017 C 0.5827(6) 0.4002(5) 0.2245(5) 0.075(2) Uani 1 1 d .
H017 H 0.5803 0.4198 0.1749 0.090 Uiso 1 1 calc R
C018 C 0.1607(7) 0.3906(5) 0.5822(4) 0.063(2) Uani 1 1 d .
H01C H 0.1037 0.3944 0.6172 0.076 Uiso 1 1 calc R
H01D H 0.2084 0.3462 0.5970 0.076 Uiso 1 1 calc R
C019 C 0.2336(7) 0.4615(5) 0.5888(4) 0.061(2) Uani 1 1 d .
H01E H 0.2738 0.4654 0.6407 0.073 Uiso 1 1 calc R
H01F H 0.1851 0.5063 0.5791 0.073 Uiso 1 1 calc R
C01A C 0.5947(6) 0.3407(5) 0.3717(5) 0.068(2) Uani 1 1 d .
H01G H 0.5987 0.3212 0.4214 0.081 Uiso 1 1 calc R
C01B C 0.2048(9) 0.5946(6) 0.0641(5) 0.089(3) Uani 1 1 d .
H01H H 0.2261 0.5843 0.0159 0.107 Uiso 1 1 calc R
C01C C 0.6709(7) 0.3523(6) 0.2537(7) 0.099(4) Uani 1 1 d .
H01I H 0.7283 0.3408 0.2238 0.119 Uiso 1 1 calc R
C01D C 0.1157(9) 0.6439(6) 0.0712(5) 0.085(3) Uani 1 1 d .
H01J H 0.0732 0.6641 0.0272 0.102 Uiso 1 1 calc R
C01E C 0.6759(7) 0.3201(6) 0.3282(7) 0.093(3) Uani 1 1 d .
H01K H 0.7336 0.2858 0.3467 0.112 Uiso 1 1 calc R

loop_
_atom_site_aniso_label
_atom_site_aniso_U_11
_atom_site_aniso_U_22
_atom_site_aniso_U_33
_atom_site_aniso_U_23
_atom_site_aniso_U_13
_atom_site_aniso_U_12
Pt01 0.03236(12) 0.03306(15) 0.03674(14) -0.00613(9) 0.00459(9) 0.00224(8)
Pt02 0.03535(13) 0.04025(16) 0.03568(14) -0.00338(10) 0.00761(9) -0.00756(9)
O003 0.049(2) 0.049(3) 0.037(2) 0.0031(19) 0.0112(18) 0.016(2)
N004 0.033(2) 0.035(3) 0.037(3) -0.005(2) 0.0081(19) -0.002(2)
O005 0.058(3) 0.062(3) 0.053(3) -0.010(2) 0.027(2) 0.002(2)
N006 0.036(2) 0.030(3) 0.037(3) -0.001(2) 0.0051(19) 0.002(2)
N007 0.036(3) 0.045(3) 0.042(3) -0.014(2) 0.005(2) 0.007(2)
N008 0.052(3) 0.056(4) 0.035(3) 0.001(3) 0.003(2) -0.021(3)
C009 0.038(3) 0.043(4) 0.047(4) -0.004(3) -0.001(2) 0.003(3)
C00A 0.034(3) 0.031(3) 0.040(3) -0.003(3) 0.005(2) -0.002(2)
C00B 0.039(3) 0.035(4) 0.045(4) -0.004(3) -0.003(3) -0.003(3)
C00C 0.035(3) 0.048(4) 0.041(3) -0.009(3) 0.011(2) 0.008(3)
C00D 0.045(3) 0.032(3) 0.033(3) 0.001(3) 0.006(2) 0.002(3)
C00E 0.030(3) 0.039(4) 0.045(4) 0.002(3) 0.008(2) -0.005(2)
C00F 0.043(3) 0.030(3) 0.034(3) -0.003(2) 0.011(2) 0.005(2)
C00G 0.038(3) 0.040(4) 0.056(4) -0.004(3) -0.003(3) 0.005(3)
C00H 0.033(3) 0.043(4) 0.039(3) -0.010(3) 0.008(2) 0.002(2)
C00I 0.038(3) 0.051(5) 0.076(5) -0.025(4) 0.023(3) -0.009(3)
C00J 0.039(3) 0.038(4) 0.056(4) -0.018(3) 0.002(3) 0.009(3)
C00K 0.052(4) 0.040(4) 0.038(3) -0.001(3) 0.006(3) -0.004(3)
C00L 0.036(3) 0.053(4) 0.064(5) -0.020(4) 0.005(3) -0.002(3)
C00M 0.051(4) 0.055(4) 0.046(4) -0.015(3) 0.009(3) 0.006(3)
C00N 0.048(4) 0.037(4) 0.050(4) -0.003(3) 0.003(3) -0.002(3)
C00O 0.044(3) 0.048(4) 0.052(4) 0.013(3) 0.000(3) -0.005(3)
C00P 0.082(5) 0.037(4) 0.066(5) -0.005(4) 0.021(4) 0.008(4)
C00Q 0.045(4) 0.070(5) 0.050(4) -0.006(3) 0.003(3) 0.020(3)
C00R 0.050(4) 0.066(5) 0.059(5) 0.001(4) 0.003(3) 0.022(4)
C00S 0.052(4) 0.078(6) 0.075(5) -0.009(4) 0.007(4) 0.030(4)
C00T 0.056(4) 0.045(4) 0.048(4) 0.007(3) -0.002(3) -0.016(3)
C00U 0.054(4) 0.059(5) 0.043(4) 0.004(3) 0.023(3) -0.003(3)
C00V 0.057(4) 0.052(5) 0.072(5) 0.022(4) -0.001(4) 0.015(3)
C00W 0.049(4) 0.042(4) 0.052(4) -0.004(3) 0.001(3) -0.003(3)
C00X 0.051(4) 0.087(6) 0.071(5) -0.025(5) 0.014(4) 0.026(4)
C00Y 0.056(4) 0.047(4) 0.046(4) 0.003(3) -0.005(3) 0.007(3)
C00Z 0.071(5) 0.045(5) 0.057(5) 0.006(4) -0.005(4) -0.011(4)
C010 0.062(4) 0.057(5) 0.035(4) -0.010(3) -0.003(3) 0.004(3)
C011 0.048(4) 0.056(5) 0.092(6) 0.004(4) -0.002(4) 0.018(3)
C012 0.080(5) 0.079(6) 0.043(4) 0.002(4) 0.011(4) -0.037(4)
C013 0.086(6) 0.045(5) 0.090(7) 0.006(4) 0.015(5) 0.021(4)
C014 0.057(4) 0.090(6) 0.050(4) -0.020(4) 0.012(3) 0.009(4)
C015 0.079(5) 0.056(5) 0.059(5) 0.018(4) -0.016(4) -0.014(4)
C016 0.078(5) 0.054(5) 0.080(6) 0.012(4) -0.009(4) 0.010(4)
C017 0.060(5) 0.083(6) 0.091(6) -0.021(5) 0.040(4) -0.007(4)
C018 0.088(5) 0.068(5) 0.035(4) 0.005(4) 0.017(3) 0.000(4)
C019 0.082(5) 0.073(6) 0.027(4) -0.006(3) 0.003(3) 0.010(4)
C01A 0.049(4) 0.077(6) 0.077(5) -0.026(4) 0.007(4) 0.016(4)
C01B 0.112(8) 0.117(9) 0.036(4) 0.003(5) 0.003(4) -0.061(7)
C01C 0.061(5) 0.093(8) 0.155(10) -0.052(7) 0.063(6) 0.005(5)
C01D 0.107(8) 0.083(7) 0.056(6) 0.026(5) -0.023(5) -0.038(6)
C01E 0.055(5) 0.089(7) 0.137(9) -0.033(7) 0.017(6) 0.015(5)

loop_
_atom_type_symbol
_atom_type_description
_atom_type_scat_dispersion_real
_atom_type_scat_dispersion_imag
_atom_type_scat_source
C C 0.0033 0.0016 'International Tables Vol C Tables 4.2.6.8 and 6.1.1.4'
H H 0.0000 0.0000 'International Tables Vol C Tables 4.2.6.8 and 6.1.1.4'
N N 0.0061 0.0033 'International Tables Vol C Tables 4.2.6.8 and 6.1.1.4'
O O 0.0106 0.0060 'International Tables Vol C Tables 4.2.6.8 and 6.1.1.4'
Pt Pt -1.7033 8.3905 'International Tables Vol C Tables 4.2.6.8 and 6.1.1.4'

loop_
_geom_angle_atom_site_label_1
_geom_angle_atom_site_label_2
_geom_angle_atom_site_label_3
_geom_angle
N006 Pt01 O003 90.99(17)
N006 Pt01 N007 169.00(19)
N007 Pt01 O003 89.14(18)
C00B Pt01 O003 166.2(2)
C00B Pt01 N006 100.5(2)
C00B Pt01 N007 81.0(2)
N004 Pt02 O005 91.26(19)
N004 Pt02 N008 170.01(19)
N008 Pt02 O005 89.9(2)
C00E Pt02 N004 100.1(2)
C00E Pt02 O005 165.1(2)
C00E Pt02 N008 80.6(2)
C00A O003 Pt01 125.4(4)
C009 N004 Pt02 122.7(4)
C009 N004 C00F 116.1(5)
C00F N004 Pt02 119.8(4)
C00I O005 Pt02 124.3(4)
C00C N006 Pt01 122.9(4)
C00C N006 C00D 115.9(5)
C00D N006 Pt01 118.9(3)
C00J N007 Pt01 116.5(4)
C00M N007 Pt01 122.4(4)
C00M N007 C00J 120.4(5)
C00T N008 Pt02 115.2(4)
C012 N008 Pt02 122.8(5)
C012 N008 C00T 121.5(6)
N004 C009 H009 115.5
N004 C009 C00L 129.1(6)
C00L C009 H009 115.5
O003 C00A C00H 124.6(5)
O003 C00A C00K 118.6(5)
C00K C00A C00H 116.8(5)
C00G C00B Pt01 113.6(5)
C00W C00B Pt01 130.0(5)
C00W C00B C00G 115.8(6)
N006 C00C H00C 115.3
N006 C00C C00H 129.3(5)
C00H C00C H00C 115.3
N006 C00D H00D 107.4
N006 C00D C00F 110.6(4)
N006 C00D C00U 114.0(5)
C00F C00D H00D 107.4
C00F C00D C00U 109.7(5)
C00U C00D H00D 107.4
C00N C00E Pt02 130.0(5)
C00N C00E C00O 115.7(6)
C00O C00E Pt02 113.5(5)
N004 C00F C00D 112.6(4)
N004 C00F H00F 106.8
N004 C00F C010 113.2(5)
C00D C00F H00F 106.8
C010 C00F C00D 110.2(5)
C010 C00F H00F 106.8
C00B C00G C00J 115.6(5)
C011 C00G C00B 122.3(7)
C011 C00G C00J 122.1(6)
C00A C00H C00C 122.6(5)
C00Q C00H C00A 119.5(6)
C00Q C00H C00C 116.8(5)
O005 C00I C00L 124.9(6)
O005 C00I C017 117.4(7)
C00L C00I C017 117.7(7)
N007 C00J C00G 112.8(5)
N007 C00J C00S 119.3(7)
C00S C00J C00G 127.9(6)
C00A C00K H00K 118.9
C00Y C00K C00A 122.2(6)
C00Y C00K H00K 118.9
C00I C00L C009 124.1(6)
C00I C00L C01A 119.9(6)
C01A C00L C009 115.9(7)
N007 C00M H00M 119.2
N007 C00M C014 121.7(7)
C014 C00M H00M 119.2
C00E C00N H00N 118.3
C00E C00N C00P 123.4(6)
C00P C00N H00N 118.3
C00E C00O C00T 115.3(6)
C00V C00O C00E 120.6(6)
C00V C00O C00T 123.6(6)
C00N C00P H00P 121.0
C013 C00P C00N 118.1(7)
C013 C00P H00P 121.0
C00H C00Q H00Q 119.1
C00R C00Q C00H 121.7(6)
C00R C00Q H00Q 119.1
C00Q C00R H00R 120.3
C00Q C00R C00Y 119.4(6)
C00Y C00R H00R 120.3
C00J C00S H00S 119.6
C00J C00S C00X 120.8(7)
C00X C00S H00S 119.6
N008 C00T C00O 113.8(6)
N008 C00T C015 120.2(7)
C015 C00T C00O 125.9(7)
C00D C00U H00A 109.5
C00D C00U H00B 109.5
H00A C00U H00B 108.1
C018 C00U C00D 110.5(5)
C018 C00U H00A 109.5
C018 C00U H00B 109.5
C00O C00V H00V 119.5
C013 C00V C00O 120.9(7)
C013 C00V H00V 119.5
C00B C00W H00W 119.1
C00B C00W C00Z 121.8(7)
C00Z C00W H00W 119.1
C00S C00X H00X 120.1
C00S C00X C014 119.8(7)
C014 C00X H00X 120.1
C00K C00Y C00R 120.3(6)
C00K C00Y H00Y 119.8
C00R C00Y H00Y 119.8
C00W C00Z H00Z 119.8
C016 C00Z C00W 120.3(7)
C016 C00Z H00Z 119.8
C00F C010 H01A 109.5
C00F C010 H01B 109.5
H01A C010 H01B 108.0
C019 C010 C00F 110.9(5)
C019 C010 H01A 109.5
C019 C010 H01B 109.5
C00G C011 H011 120.4
C016 C011 C00G 119.3(7)
C016 C011 H011 120.4
N008 C012 H012 120.5
N008 C012 C01B 119.1(9)
C01B C012 H012 120.5
C00P C013 H013 119.5
C00V C013 C00P 121.1(7)
C00V C013 H013 119.5
C00M C014 H014 121.0
C00X C014 C00M 118.0(7)
C00X C014 H014 121.0
C00T C015 H015 120.5
C01D C015 C00T 118.9(8)
C01D C015 H015 120.5
C00Z C016 C011 120.3(7)
C00Z C016 H016 119.9
C011 C016 H016 119.9
C00I C017 H017 119.8
C01C C017 C00I 120.4(9)
C01C C017 H017 119.8
C00U C018 H01C 109.3
C00U C018 H01D 109.3
H01C C018 H01D 108.0
C019 C018 C00U 111.5(5)
C019 C018 H01C 109.3
C019 C018 H01D 109.3
C010 C019 H01E 109.4
C010 C019 H01F 109.4
C018 C019 C010 111.1(6)
C018 C019 H01E 109.4
C018 C019 H01F 109.4
H01E C019 H01F 108.0
C00L C01A H01G 118.8
C01E C01A C00L 122.4(9)
C01E C01A H01G 118.8
C012 C01B H01H 120.2
C01D C01B C012 119.6(8)
C01D C01B H01H 120.2
C017 C01C H01I 119.3
C017 C01C C01E 121.4(7)
C01E C01C H01I 119.3
C015 C01D H01J 119.7
C01B C01D C015 120.6(8)
C01B C01D H01J 119.7
C01A C01E C01C 118.1(9)
C01A C01E H01K 121.0
C01C C01E H01K 121.0

loop_
_geom_bond_atom_site_label_1
_geom_bond_atom_site_label_2
_geom_bond_distance
Pt01 O003 2.063(4)
Pt01 N006 2.007(4)
Pt01 N007 2.012(5)
Pt01 C00B 1.997(6)
Pt02 N004 2.015(5)
Pt02 O005 2.074(4)
Pt02 N008 2.018(5)
Pt02 C00E 1.996(6)
O003 C00A 1.305(6)
N004 C009 1.312(7)
N004 C00F 1.479(7)
O005 C00I 1.308(8)
N006 C00C 1.304(7)
N006 C00D 1.488(7)
N007 C00J 1.363(8)
N007 C00M 1.336(8)
N008 C00T 1.367(9)
N008 C012 1.354(8)
C009 H009 0.9300
C009 C00L 1.424(9)
C00A C00H 1.417(8)
C00A C00K 1.411(8)
C00B C00G 1.413(8)
C00B C00W 1.388(9)
C00C H00C 0.9300
C00C C00H 1.433(8)
C00D H00D 0.9800
C00D C00F 1.534(8)
C00D C00U 1.542(8)
C00E C00N 1.387(8)
C00E C00O 1.418(8)
C00F H00F 0.9800
C00F C010 1.520(8)
C00G C00J 1.461(9)
C00G C011 1.400(9)
C00H C00Q 1.408(8)
C00I C00L 1.391(10)
C00I C017 1.434(9)
C00J C00S 1.368(9)
C00K H00K 0.9300
C00K C00Y 1.368(9)
C00L C01A 1.421(9)
C00M H00M 0.9300
C00M C014 1.385(9)
C00N H00N 0.9300
C00N C00P 1.392(9)
C00O C00T 1.435(9)
C00O C00V 1.395(9)
C00P H00P 0.9300
C00P C013 1.383(11)
C00Q H00Q 0.9300
C00Q C00R 1.361(9)
C00R H00R 0.9300
C00R C00Y 1.388(9)
C00S H00S 0.9300
C00S C00X 1.369(11)
C00T C015 1.395(9)
C00U H00A 0.9700
C00U H00B 0.9700
C00U C018 1.535(9)
C00V H00V 0.9300
C00V C013 1.340(10)
C00W H00W 0.9300
C00W C00Z 1.408(9)
C00X H00X 0.9300
C00X C014 1.379(10)
C00Y H00Y 0.9300
C00Z H00Z 0.9300
C00Z C016 1.364(10)
C010 H01A 0.9700
C010 H01B 0.9700
C010 C019 1.517(10)
C011 H011 0.9300
C011 C016 1.376(11)
C012 H012 0.9300
C012 C01B 1.413(12)
C013 H013 0.9300
C014 H014 0.9300
C015 H015 0.9300
C015 C01D 1.381(12)
C016 H016 0.9300
C017 H017 0.9300
C017 C01C 1.377(13)
C018 H01C 0.9700
C018 H01D 0.9700
C018 C019 1.499(10)
C019 H01E 0.9700
C019 H01F 0.9700
C01A H01G 0.9300
C01A C01E 1.347(11)
C01B H01H 0.9300
C01B C01D 1.374(13)
C01C H01I 0.9300
C01C C01E 1.416(14)
C01D H01J 0.9300
C01E H01K 0.9300
